data_2020546
loop_
_publ_author_name
'Galica, Tomasz'
'Bakowicz, Julia'
'Broda, Piotr'
'Turowska-Tyrk, Ilona'

_publ_section_title
;
 Monitoring photo-induced transformations in crystals of
 2,6-difluorocinnamic acid under ambient conditions
;
_journal_coeditor_code YF3104
_journal_issue 7
_journal_name_full 'Acta Crystallographica Section C'
_journal_page_first 593
_journal_page_last 599
_journal_paper_doi 10.1107/S2053229616010019
_journal_volume 72
_journal_year 2016
_chemical_formula_iupac 'C18 H12 F4 O4, 0.5C7 H8'
_chemical_formula_moiety 'C18 H12 F4 O4, 0.5(C7 H8)'
_chemical_formula_sum 'C21.5 H16 F4 O4'
_chemical_formula_weight 414.34
_chemical_name_systematic
;
3,4-Bis(2,6-difluorophenyl)cyclobutane-1,2-dicarboxylic acid
toluene hemisolvate
;
_space_group_crystal_system triclinic
_space_group_IT_number 2
_space_group_name_Hall '-P 1'
_space_group_name_H-M_alt 'P -1'
_symmetry_space_group_name_Hall '-P 1'
_symmetry_space_group_name_H-M 'P -1'
_atom_sites_solution_hydrogens mixed
_atom_sites_solution_primary direct
_atom_sites_solution_secondary difmap
_audit_creation_method SHELXL-2014/7
_cell_angle_alpha 112.145(8)
_cell_angle_beta 96.843(6)
_cell_angle_gamma 97.960(7)
_cell_formula_units_Z 2
_cell_length_a 7.6212(5)
_cell_length_b 10.3137(10)
_cell_length_c 13.1849(10)
_cell_measurement_reflns_used 2280
_cell_measurement_temperature 299(2)
_cell_measurement_theta_max 26.8290
_cell_measurement_theta_min 2.1510
_cell_volume 933.94(15)
_computing_cell_refinement
;
CrysAlis PRO (Agilent, 2014)
;
_computing_data_collection
;
CrysAlis PRO (Agilent, 2014)
;
_computing_data_reduction
;
CrysAlis PRO (Agilent, 2014)
;
_computing_molecular_graphics
;
ORTEP-3 for Windows (Farrugia, 2012),
and Mercury (Macrae <i>et al.</i>,  2006) and
<i>CrystalExplorer</i> (Wolff <i>et al.</i>,  2012)
;
_computing_publication_material
;
SHELXL2014 (Sheldrick, 2015)
;
_computing_structure_refinement
;
SHELXL2014 (Sheldrick, 2015)
;
_computing_structure_solution
;
SHELXS2013 (Sheldrick, 2008)
;
_diffrn_ambient_temperature 299(2)
_diffrn_detector_area_resol_mean 15.9718
_diffrn_measured_fraction_theta_full 0.998
_diffrn_measured_fraction_theta_max 0.997
_diffrn_measurement_device_type 'KM-4 with an Eos CCD'
_diffrn_measurement_method '\w scans'
_diffrn_radiation_monochromator graphite
_diffrn_radiation_type MoK\a
_diffrn_radiation_wavelength 0.71073
_diffrn_reflns_av_R_equivalents 0.0227
_diffrn_reflns_limit_h_max 9
_diffrn_reflns_limit_h_min -9
_diffrn_reflns_limit_k_max 12
_diffrn_reflns_limit_k_min -12
_diffrn_reflns_limit_l_max 15
_diffrn_reflns_limit_l_min -16
_diffrn_reflns_number 6370
_diffrn_reflns_theta_full 25.242
_diffrn_reflns_theta_max 25.997
_diffrn_reflns_theta_min 2.159
_exptl_absorpt_coefficient_mu 0.127
_exptl_absorpt_correction_T_max 1.000
_exptl_absorpt_correction_T_min 0.999
_exptl_absorpt_correction_type multi-scan
_exptl_absorpt_process_details
;
(Scale3 AbsPack; Agilent, 2014)
;
_exptl_crystal_colour colourless
_exptl_crystal_density_diffrn 1.473
_exptl_crystal_description block
_exptl_crystal_F_000 426
_exptl_crystal_size_max 0.42
_exptl_crystal_size_mid 0.38
_exptl_crystal_size_min 0.25
_refine_diff_density_max 0.362
_refine_diff_density_min -0.175
_refine_ls_extinction_method none
_refine_ls_goodness_of_fit_ref 1.027
_refine_ls_hydrogen_treatment mixed
_refine_ls_matrix_type full
_refine_ls_number_parameters 347
_refine_ls_number_reflns 3661
_refine_ls_number_restraints 49
_refine_ls_restrained_S_all 1.038
_refine_ls_R_factor_all 0.0672
_refine_ls_R_factor_gt 0.0479
_refine_ls_shift/su_max 0.000
_refine_ls_shift/su_mean 0.000
_refine_ls_structure_factor_coef Fsqd
_refine_ls_weighting_details 'w=1/[\s^2^(Fo^2^)+(0.0590P)^2^+0.2977P] where P=(Fo^2^+2Fc^2^)/3'
_refine_ls_weighting_scheme calc
_refine_ls_wR_factor_gt 0.1155
_refine_ls_wR_factor_ref 0.1274
_reflns_number_gt 2747
_reflns_number_total 3661
_reflns_threshold_expression 'I > 2\s(I)'
_cod_data_source_file yf3104sup1.cif
_cod_data_source_block III
_cod_original_cell_volume 933.94(14)
_cod_database_code 2020546
_shelx_space_group_comment
;
The symmetry employed for this shelxl refinement is uniquely defined
by the following loop, which should always be used as a source of
symmetry information in preference to the above space-group names.
They are only intended as comments.
;

loop_
_space_group_symop_operation_xyz
'x, y, z'
'-x, -y, -z'

loop_
_atom_site_type_symbol
_atom_site_label
_atom_site_fract_x
_atom_site_fract_y
_atom_site_fract_z
_atom_site_U_iso_or_equiv
_atom_site_adp_type
_atom_site_calc_flag
_atom_site_occupancy
_atom_site_disorder_assembly
_atom_site_disorder_group
C C1 0.4304(3) 0.4154(2) 0.16562(17) 0.0410(5) Uani d 1 . .
C C2 0.3003(3) 0.4967(3) 0.1772(2) 0.0547(6) Uani d 1 . .
C C3 0.3394(4) 0.6275(3) 0.1716(2) 0.0605(7) Uani d 1 . .
C C4 0.5055(4) 0.6752(3) 0.1541(2) 0.0566(6) Uani d 1 . .
C C5 0.6305(3) 0.5885(2) 0.14126(18) 0.0435(5) Uani d 1 . .
C C6 0.6003(3) 0.4554(2) 0.14628(15) 0.0355(4) Uani d 1 . .
C C7 0.7432(3) 0.3663(2) 0.13256(16) 0.0352(4) Uani d 1 . .
C C8 0.6845(3) 0.2040(2) 0.05624(17) 0.0365(4) Uani d 1 . .
C C9 0.8035(3) 0.1506(2) -0.02623(17) 0.0391(5) Uani d 1 . .
C C10 0.6987(3) 0.3518(3) 0.41310(19) 0.0507(5) Uani d 1 . .
C C11 0.6834(3) 0.4328(4) 0.5210(2) 0.0623(7) Uani d 1 . .
C C12 0.7511(3) 0.5765(3) 0.5657(2) 0.0632(7) Uani d 1 . .
C C13 0.8365(4) 0.6384(3) 0.5049(2) 0.0612(7) Uani d 1 . .
C C14 0.8496(3) 0.5530(2) 0.39804(18) 0.0478(5) Uani d 1 . .
C C15 0.7809(3) 0.4073(2) 0.34653(16) 0.0393(5) Uani d 1 . .
C C16 0.8157(3) 0.3271(2) 0.23208(16) 0.0355(4) Uani d 1 . .
C C17 0.7307(3) 0.1690(2) 0.16231(16) 0.0358(4) Uani d 1 . .
C C18 0.8528(3) 0.0648(2) 0.15314(17) 0.0387(4) Uani d 1 . .
F F1 0.39116(16) 0.28763(13) 0.17349(12) 0.0568(4) Uani d 1 . .
F F2 0.79258(19) 0.63608(14) 0.12238(13) 0.0638(4) Uani d 1 . .
F F3 0.6311(2) 0.20932(17) 0.37129(13) 0.0812(5) Uani d 1 . .
F F4 0.9399(2) 0.61154(14) 0.33808(12) 0.0654(4) Uani d 1 . .
O O1 0.7241(2) 0.03875(19) -0.11596(14) 0.0642(5) Uani d 1 . .
O O2 0.9622(2) 0.20440(17) -0.00828(15) 0.0607(5) Uani d 1 . .
O O3 0.7766(2) -0.06603(16) 0.08604(15) 0.0565(5) Uani d 1 . .
O O4 1.0097(2) 0.09963(17) 0.20065(14) 0.0575(4) Uani d 1 . .
H H2 0.191(4) 0.461(3) 0.189(2) 0.063(7) Uiso d 1 . .
H H3 0.252(4) 0.691(3) 0.181(2) 0.083(9) Uiso d 1 . .
H H4 0.547(4) 0.764(3) 0.151(2) 0.073(8) Uiso d 1 . .
H H7 0.838(3) 0.413(2) 0.1097(16) 0.030(5) Uiso d 1 . .
H H8 0.560(3) 0.167(2) 0.0193(17) 0.038(5) Uiso d 1 . .
H HO1 0.812(5) 0.005(4) -0.154(3) 0.097(11) Uiso d 1 . .
H H11 0.622(4) 0.381(3) 0.557(2) 0.073(8) Uiso d 1 . .
H H12 0.738(4) 0.631(3) 0.642(3) 0.078(8) Uiso d 1 . .
H H13 0.885(4) 0.733(4) 0.534(3) 0.083(10) Uiso d 1 . .
H H16 0.943(3) 0.333(2) 0.2351(16) 0.031(5) Uiso d 1 . .
H H17 0.629(3) 0.136(2) 0.1828(17) 0.040(5) Uiso d 1 . .
H HO2 0.855(5) -0.112(4) 0.071(3) 0.119(14) Uiso d 1 . .
C C19 0.901(2) 0.9424(15) 0.4049(12) 0.129(4) Uani d 0.5 A 1
H H19 0.8878 0.9004 0.3277 0.155 Uiso calc 0.5 A 1
C C20 0.7509(15) 0.9655(12) 0.4532(11) 0.146(4) Uani d 0.5 A 1
H H20 0.6364 0.9403 0.4095 0.175 Uiso calc 0.5 A 1
C C21 0.7744(19) 1.0250(14) 0.5644(12) 0.162(4) Uani d 0.5 A 1
H H21 0.6734 1.0372 0.5976 0.195 Uiso calc 0.5 A 1
C C22 0.9382(19) 1.0678(9) 0.6301(8) 0.125(3) Uani d 0.5 A 1
H H22 0.9481 1.1154 0.7067 0.150 Uiso calc 0.5 A 1
C C23 1.094(2) 1.0423(17) 0.5860(11) 0.125(4) Uani d 0.5 A 1
H H23 1.2062 1.0652 0.6318 0.150 Uiso calc 0.5 A 1
C C24 1.0733(17) 0.9811(10) 0.4705(11) 0.146(3) Uani d 0.5 A 1
C C25 1.232(2) 0.953(2) 0.4169(16) 0.210(7) Uani d 0.5 A 1
H H25A 1.2655 0.8680 0.4202 0.315 Uiso calc 0.5 A 1
H H25B 1.3311 1.0324 0.4552 0.315 Uiso calc 0.5 A 1
H H25C 1.2028 0.9400 0.3404 0.315 Uiso calc 0.5 A 1

loop_
_atom_site_aniso_label
_atom_site_aniso_U_11
_atom_site_aniso_U_22
_atom_site_aniso_U_33
_atom_site_aniso_U_12
_atom_site_aniso_U_13
_atom_site_aniso_U_23
C1 0.0443(11) 0.0377(11) 0.0433(11) 0.0122(9) 0.0117(9) 0.0162(9)
C2 0.0457(13) 0.0631(16) 0.0611(15) 0.0222(11) 0.0168(11) 0.0255(12)
C3 0.0665(16) 0.0615(16) 0.0642(16) 0.0364(13) 0.0150(12) 0.0279(13)
C4 0.0754(17) 0.0468(14) 0.0572(15) 0.0244(12) 0.0116(12) 0.0274(12)
C5 0.0507(12) 0.0407(11) 0.0424(11) 0.0098(9) 0.0106(9) 0.0193(9)
C6 0.0407(10) 0.0340(10) 0.0314(10) 0.0108(8) 0.0074(8) 0.0114(8)
C7 0.0346(10) 0.0323(10) 0.0400(11) 0.0075(8) 0.0114(8) 0.0143(8)
C8 0.0332(10) 0.0339(10) 0.0384(11) 0.0077(8) 0.0064(8) 0.0100(8)
C9 0.0444(11) 0.0339(10) 0.0403(11) 0.0130(9) 0.0087(9) 0.0144(9)
C10 0.0487(12) 0.0538(14) 0.0486(13) 0.0109(10) 0.0098(10) 0.0189(11)
C11 0.0514(14) 0.094(2) 0.0441(14) 0.0211(14) 0.0121(11) 0.0269(14)
C12 0.0554(14) 0.084(2) 0.0386(13) 0.0301(14) 0.0047(11) 0.0071(13)
C13 0.0649(16) 0.0531(16) 0.0489(14) 0.0229(13) -0.0040(12) 0.0026(12)
C14 0.0471(12) 0.0462(13) 0.0457(12) 0.0127(10) 0.0009(9) 0.0148(10)
C15 0.0352(10) 0.0421(11) 0.0387(11) 0.0152(8) 0.0036(8) 0.0123(9)
C16 0.0319(10) 0.0334(10) 0.0415(11) 0.0093(8) 0.0088(8) 0.0138(8)
C17 0.0327(10) 0.0327(10) 0.0418(11) 0.0070(8) 0.0121(8) 0.0129(8)
C18 0.0427(11) 0.0358(11) 0.0412(11) 0.0103(8) 0.0134(9) 0.0168(9)
F1 0.0497(7) 0.0468(7) 0.0838(10) 0.0123(6) 0.0285(7) 0.0315(7)
F2 0.0669(9) 0.0516(8) 0.0859(10) 0.0077(7) 0.0276(7) 0.0391(8)
F3 0.1139(13) 0.0659(10) 0.0621(9) -0.0049(9) 0.0268(9) 0.0287(8)
F4 0.0823(10) 0.0421(7) 0.0600(9) -0.0027(7) 0.0064(7) 0.0148(6)
O1 0.0585(10) 0.0611(11) 0.0503(10) 0.0219(8) 0.0065(8) -0.0049(8)
O2 0.0507(9) 0.0484(9) 0.0733(11) 0.0083(7) 0.0292(8) 0.0091(8)
O3 0.0478(9) 0.0323(8) 0.0811(12) 0.0110(7) 0.0139(8) 0.0121(8)
O4 0.0492(9) 0.0521(9) 0.0594(10) 0.0216(7) -0.0003(7) 0.0086(8)
C19 0.200(8) 0.074(6) 0.098(6) 0.024(6) -0.004(7) 0.028(5)
C20 0.151(9) 0.125(8) 0.161(11) 0.049(7) 0.008(8) 0.056(8)
C21 0.206(10) 0.093(6) 0.226(11) 0.070(7) 0.107(8) 0.073(7)
C22 0.190(10) 0.075(5) 0.122(8) 0.027(7) 0.031(8) 0.051(5)
C23 0.201(8) 0.068(5) 0.095(6) 0.017(6) -0.003(7) 0.032(5)
C24 0.217(11) 0.078(5) 0.195(10) 0.057(6) 0.107(7) 0.083(6)
C25 0.235(12) 0.134(10) 0.266(13) 0.041(10) 0.093(11) 0.071(10)

loop_
_atom_type_symbol
_atom_type_description
_atom_type_scat_dispersion_real
_atom_type_scat_dispersion_imag
_atom_type_scat_source
C C 0.0033 0.0016 'International Tables Vol C Tables 4.2.6.8 and 6.1.1.4'
H H 0.0000 0.0000 'International Tables Vol C Tables 4.2.6.8 and 6.1.1.4'
O O 0.0106 0.0060 'International Tables Vol C Tables 4.2.6.8 and 6.1.1.4'
F F 0.0171 0.0103 'International Tables Vol C Tables 4.2.6.8 and 6.1.1.4'

loop_
_geom_angle_atom_site_label_1
_geom_angle_atom_site_label_2
_geom_angle_atom_site_label_3
_geom_angle_site_symmetry_1
_geom_angle_site_symmetry_3
_geom_angle
F1 C1 C2 . . 118.18(19)
F1 C1 C6 . . 117.67(17)
C2 C1 C6 . . 124.2(2)
C1 C2 C3 . . 118.8(2)
C1 C2 H2 . . 118.0(17)
C3 C2 H2 . . 123.2(17)
C4 C3 C2 . . 120.3(2)
C4 C3 H3 . . 117.8(17)
C2 C3 H3 . . 121.9(18)
C3 C4 C5 . . 118.6(2)
C3 C4 H4 . . 127.2(17)
C5 C4 H4 . . 114.2(17)
F2 C5 C4 . . 117.8(2)
F2 C5 C6 . . 118.06(18)
C4 C5 C6 . . 124.1(2)
C1 C6 C5 . . 114.00(18)
C1 C6 C7 . . 124.46(17)
C5 C6 C7 . . 121.53(18)
C6 C7 C8 . . 117.61(16)
C6 C7 C16 . . 118.65(16)
C8 C7 C16 . . 89.48(14)
C6 C7 H7 . . 106.0(12)
C8 C7 H7 . . 112.5(11)
C16 C7 H7 . . 112.2(11)
C9 C8 C7 . . 113.86(16)
C9 C8 C17 . . 112.19(16)
C7 C8 C17 . . 89.10(14)
C9 C8 H8 . . 109.0(12)
C7 C8 H8 . . 118.7(12)
C17 C8 H8 . . 112.7(12)
O2 C9 O1 . . 123.52(19)
O2 C9 C8 . . 122.14(18)
O1 C9 C8 . . 114.28(18)
F3 C10 C15 . . 118.5(2)
F3 C10 C11 . . 117.8(2)
C15 C10 C11 . . 123.7(2)
C12 C11 C10 . . 119.2(3)
C12 C11 H11 . . 126.0(18)
C10 C11 H11 . . 114.8(18)
C11 C12 C13 . . 120.3(2)
C11 C12 H12 . . 117.2(17)
C13 C12 H12 . . 122.5(17)
C12 C13 C14 . . 118.4(3)
C12 C13 H13 . . 121(2)
C14 C13 H13 . . 120(2)
F4 C14 C13 . . 119.2(2)
F4 C14 C15 . . 116.22(19)
C13 C14 C15 . . 124.6(2)
C10 C15 C14 . . 113.9(2)
C10 C15 C16 . . 127.55(19)
C14 C15 C16 . . 118.30(19)
C15 C16 C17 . . 122.86(17)
C15 C16 C7 . . 120.12(16)
C17 C16 C7 . . 90.26(14)
C15 C16 H16 . . 109.3(12)
C17 C16 H16 . . 105.3(11)
C7 C16 H16 . . 106.6(12)
C18 C17 C16 . . 116.38(16)
C18 C17 C8 . . 116.18(16)
C16 C17 C8 . . 89.94(15)
C18 C17 H17 . . 107.1(13)
C16 C17 H17 . . 114.8(13)
C8 C17 H17 . . 112.0(13)
O4 C18 O3 . . 123.34(19)
O4 C18 C17 . . 123.23(18)
O3 C18 C17 . . 113.37(18)
C9 O1 HO1 . . 107(2)
C18 O3 HO2 . . 108(3)
C20 C19 C24 . . 120.9(10)
C20 C19 H19 . . 119.5
C24 C19 H19 . . 119.5
C21 C20 C19 . . 118.2(11)
C21 C20 H20 . . 120.9
C19 C20 H20 . . 120.9
C20 C21 C22 . . 122.6(10)
C20 C21 H21 . . 118.7
C22 C21 H21 . . 118.7
C21 C22 C23 . . 121.5(10)
C21 C22 H22 . . 119.2
C23 C22 H22 . . 119.2
C24 C23 C22 . . 116.9(10)
C24 C23 H23 . . 121.6
C22 C23 H23 . . 121.6
C22 C24 C21 2_776 2_776 64.5(9)
C22 C24 C23 2_776 2_776 66.2(11)
C21 C24 C23 2_776 2_776 130.1(15)
C22 C24 C23 2_776 . 177.0(11)
C21 C24 C23 2_776 . 113.3(11)
C23 C24 C23 2_776 . 115.8(10)
C22 C24 C19 2_776 . 62.4(10)
C21 C24 C19 2_776 . 126.8(10)
C23 C24 C19 2_776 . 6.0(11)
C23 C24 C19 . . 119.7(8)
C22 C24 C24 2_776 2_776 125.8(18)
C21 C24 C24 2_776 2_776 166.6(16)
C23 C24 C24 2_776 2_776 59.7(9)
C23 C24 C24 . 2_776 56.1(11)
C19 C24 C24 . 2_776 63.8(12)
C22 C24 C20 2_776 2_776 121.7(13)
C21 C24 C20 2_776 2_776 57.2(9)
C23 C24 C20 2_776 2_776 168.4(13)
C23 C24 C20 . 2_776 56.0(8)
C19 C24 C20 . 2_776 174.4(8)
C24 C24 C20 2_776 2_776 111.6(14)
C22 C24 C25 2_776 . 57.6(11)
C21 C24 C25 2_776 . 8.9(11)
C23 C24 C25 2_776 . 123.8(13)
C23 C24 C25 . . 120.3(11)
C19 C24 C25 . . 119.9(10)
C24 C24 C25 2_776 . 175.5(15)
C20 C24 C25 2_776 . 64.6(10)
C22 C24 C19 2_776 2_776 173.3(12)
C21 C24 C19 2_776 2_776 112.4(15)
C23 C24 C19 2_776 2_776 115.8(12)
C23 C24 C19 . 2_776 4.1(12)
C19 C24 C19 . 2_776 120.1(10)
C24 C24 C19 2_776 2_776 56.3(7)
C20 C24 C19 2_776 2_776 55.4(8)
C25 C24 C19 . 2_776 119.9(14)
C24 C25 H25A . . 109.5
C24 C25 H25B . . 109.5
H25A C25 H25B . . 109.5
C24 C25 H25C . . 109.5
H25A C25 H25C . . 109.5
H25B C25 H25C . . 109.5

loop_
_geom_bond_atom_site_label_1
_geom_bond_atom_site_label_2
_geom_bond_site_symmetry_2
_geom_bond_distance
C1 F1 . 1.355(2)
C1 C2 . 1.371(3)
C1 C6 . 1.386(3)
C2 C3 . 1.373(4)
C2 H2 . 0.92(3)
C3 C4 . 1.372(4)
C3 H3 . 0.99(3)
C4 C5 . 1.377(3)
C4 H4 . 0.95(3)
C5 F2 . 1.351(2)
C5 C6 . 1.388(3)
C6 C7 . 1.504(3)
C7 C8 . 1.559(3)
C7 C16 . 1.574(3)
C7 H7 . 0.95(2)
C8 C9 . 1.493(3)
C8 C17 . 1.584(3)
C8 H8 . 0.96(2)
C9 O2 . 1.213(2)
C9 O1 . 1.306(3)
C10 F3 . 1.356(3)
C10 C15 . 1.379(3)
C10 C11 . 1.380(3)
C11 C12 . 1.367(4)
C11 H11 . 0.95(3)
C12 C13 . 1.367(4)
C12 H12 . 0.98(3)
C13 C14 . 1.376(3)
C13 H13 . 0.90(3)
C14 F4 . 1.355(3)
C14 C15 . 1.386(3)
C15 C16 . 1.499(3)
C16 C17 . 1.536(3)
C16 H16 . 0.96(2)
C17 C18 . 1.497(3)
C17 H17 . 0.91(2)
C18 O4 . 1.218(2)
C18 O3 . 1.304(3)
O1 HO1 . 0.91(4)
O3 HO2 . 0.81(4)
C19 C20 . 1.383(9)
C19 C24 . 1.396(9)
C19 H19 . 0.9300
C20 C21 . 1.336(9)
C20 H20 . 0.9300
C21 C22 . 1.343(9)
C21 H21 . 0.9300
C22 C23 . 1.398(9)
C22 H22 . 0.9300
C23 C24 . 1.391(9)
C23 H23 . 0.9300
C24 C22 2_776 1.215(16)
C24 C21 2_776 1.30(2)
C24 C23 2_776 1.34(3)
C24 C24 2_776 1.45(2)
C24 C20 2_776 1.47(2)
C24 C25 . 1.482(9)
C24 C19 2_776 1.50(2)
C25 H25A . 0.9600
C25 H25B . 0.9600
C25 H25C . 0.9600

_cod_database_fobs_code 2020546
